data_2225644
loop_
_publ_author_name
'Djebli, Yacine'
'Mosbah, Salima'
'Boufas, Sihem'
'Bencharif, Leila'
'Roisnel, Thierry'

_publ_section_title
;
 Bis{<i>N</i>-[5-(4-methoxyphenyl)-1,3,4-oxadiazol-2-yl]ethanimidamidato}copper(II)
;
_journal_coeditor_code PK2228
_journal_issue 4
_journal_name_full 'Acta Crystallographica Section E'
_journal_page_first m410
_journal_paper_doi 10.1107/S1600536810009050
_journal_volume 66
_journal_year 2010
_chemical_formula_iupac '[Cu (C11 H11 N4 O2)2]'
_chemical_formula_moiety 'C22 H22 Cu N8 O4'
_chemical_formula_sum 'C22 H22 Cu N8 O4'
_chemical_formula_weight 526.02
_chemical_name_systematic
;
Bis{<i>N</i>-[5-(4-methoxyphenyl)-1,3,4-oxadiazol-2-
yl]ethanimidamidato}copper(II)
;
_space_group_IT_number 2
_symmetry_cell_setting triclinic
_symmetry_space_group_name_Hall '-P 1'
_symmetry_space_group_name_H-M 'P -1'
_atom_sites_solution_hydrogens geom
_atom_sites_solution_primary direct
_atom_sites_solution_secondary difmap
_audit_creation_method 'WinGX routine CIF_UPDATE'
_cell_angle_alpha 111.501(5)
_cell_angle_beta 99.274(6)
_cell_angle_gamma 91.564(5)
_cell_formula_units_Z 1
_cell_length_a 4.9020(6)
_cell_length_b 11.2083(14)
_cell_length_c 11.5739(14)
_cell_measurement_reflns_used 2925
_cell_measurement_temperature 120(2)
_cell_measurement_theta_max 27.42
_cell_measurement_theta_min 3.22
_cell_volume 581.33(13)
_computing_cell_refinement 'SMART (Bruker, 2002)'
_computing_data_collection 'SAINT (Bruker, 2002)'
_computing_data_reduction 'SAINT (Bruker, 2002)'
_computing_molecular_graphics 'ORTEP-3 for Windows (Farrugia, 1997)'
_computing_publication_material 'WinGX (Farrugia, 1999)'
_computing_structure_refinement 'SHELXL97 (Sheldrick, 2008)'
_computing_structure_solution 'SIR97 (Altomare <i>et al.</i>,  1999)'
_diffrn_ambient_temperature 120(2)
_diffrn_measured_fraction_theta_full 0.985
_diffrn_measured_fraction_theta_max 0.985
_diffrn_measurement_device_type 'Bruker APEXII'
_diffrn_measurement_method 'CCD rotation images, thin slices'
_diffrn_radiation_monochromator graphite
_diffrn_radiation_source 'Enraf-Nonius FR590'
_diffrn_radiation_type MoK\a
_diffrn_radiation_wavelength 0.71073
_diffrn_reflns_av_R_equivalents 0.0351
_diffrn_reflns_limit_h_max 6
_diffrn_reflns_limit_h_min -6
_diffrn_reflns_limit_k_max 14
_diffrn_reflns_limit_k_min -14
_diffrn_reflns_limit_l_max 15
_diffrn_reflns_limit_l_min -15
_diffrn_reflns_number 6654
_diffrn_reflns_theta_full 27.48
_diffrn_reflns_theta_max 27.48
_diffrn_reflns_theta_min 3.22
_diffrn_standards_number 0
_exptl_absorpt_coefficient_mu 0.986
_exptl_absorpt_correction_T_max 0.933
_exptl_absorpt_correction_T_min 0.707
_exptl_absorpt_correction_type multi-scan
_exptl_absorpt_process_details '(SADABS; Sheldrick, 2002)'
_exptl_crystal_colour brown
_exptl_crystal_density_diffrn 1.503
_exptl_crystal_density_method 'not measured'
_exptl_crystal_description plate
_exptl_crystal_F_000 271
_exptl_crystal_size_max 0.53
_exptl_crystal_size_mid 0.23
_exptl_crystal_size_min 0.07
_refine_diff_density_max 0.419
_refine_diff_density_min -0.286
_refine_ls_extinction_method none
_refine_ls_goodness_of_fit_ref 1.064
_refine_ls_hydrogen_treatment constr
_refine_ls_matrix_type full
_refine_ls_number_parameters 166
_refine_ls_number_reflns 2633
_refine_ls_number_restraints 0
_refine_ls_restrained_S_all 1.064
_refine_ls_R_factor_all 0.042
_refine_ls_R_factor_gt 0.0373
_refine_ls_shift/su_max 0
_refine_ls_shift/su_mean 0
_refine_ls_structure_factor_coef Fsqd
_refine_ls_weighting_details 'calc w=1/[\s^2^(Fo^2^)+(0.0355P)^2^+0.2373P] where P=(Fo^2^+2Fc^2^)/3'
_refine_ls_weighting_scheme calc
_refine_ls_wR_factor_gt 0.0849
_refine_ls_wR_factor_ref 0.0872
_reflns_number_gt 2417
_reflns_number_total 2633
_reflns_threshold_expression I>2\s(I)
_cod_data_source_file pk2228.cif
_cod_data_source_block I
_cod_original_cell_volume 581.33(12)
_cod_database_code 2225644
_cod_database_fobs_code 2225644

loop_
_symmetry_equiv_pos_as_xyz
'x, y, z'
'-x, -y, -z'

loop_
_atom_site_type_symbol
_atom_site_label
_atom_site_fract_x
_atom_site_fract_y
_atom_site_fract_z
_atom_site_U_iso_or_equiv
_atom_site_adp_type
_atom_site_calc_flag
_atom_site_refinement_flags
_atom_site_occupancy
_atom_site_disorder_assembly
_atom_site_disorder_group
Cu Cu1 0 0 0.5 0.02231(12) Uani d S 1 . .
N N1 0.1428(3) -0.09664(16) 0.34848(16) 0.0245(4) Uani d . 1 . .
H H1 0.0696 -0.1769 0.3098 0.029 Uiso calc R 1 . .
C C2 0.3294(4) -0.06281(19) 0.29405(19) 0.0240(4) Uani d . 1 . .
C C3 0.3968(5) -0.1574(2) 0.1722(2) 0.0314(5) Uani d . 1 . .
H H3A 0.3138 -0.2438 0.1562 0.047 Uiso calc R 1 . .
H H3B 0.5986 -0.1581 0.1794 0.047 Uiso calc R 1 . .
H H3C 0.3216 -0.1314 0.1021 0.047 Uiso calc R 1 . .
N N4 0.4749(3) 0.05335(16) 0.33696(16) 0.0255(4) Uani d . 1 . .
C C5 0.4203(4) 0.14395(19) 0.44061(19) 0.0229(4) Uani d . 1 . .
N N6 0.2379(3) 0.14792(15) 0.51450(16) 0.0230(4) Uani d . 1 . .
O O7 0.5775(3) 0.26005(13) 0.48592(13) 0.0244(3) Uani d . 1 . .
N N8 0.2771(3) 0.26958(16) 0.61315(17) 0.0257(4) Uani d . 1 . .
C C9 0.4788(4) 0.33114(19) 0.59302(19) 0.0234(4) Uani d . 1 . .
C C10 0.6076(4) 0.46056(19) 0.6693(2) 0.0251(4) Uani d . 1 . .
C C11 0.5447(5) 0.5265(2) 0.7888(2) 0.0368(5) Uani d . 1 . .
H H11 0.417 0.4865 0.8202 0.044 Uiso calc R 1 . .
C C12 0.6665(5) 0.6494(2) 0.8615(2) 0.0385(6) Uani d . 1 . .
H H12 0.6239 0.6931 0.9429 0.046 Uiso calc R 1 . .
C C13 0.8519(4) 0.70962(19) 0.8158(2) 0.0266(4) Uani d . 1 . .
C C14 0.9179(5) 0.6449(2) 0.6975(2) 0.0309(5) Uani d . 1 . .
H H14 1.0455 0.6849 0.6661 0.037 Uiso calc R 1 . .
C C15 0.7950(5) 0.5211(2) 0.6259(2) 0.0321(5) Uani d . 1 . .
H H15 0.8404 0.4767 0.5452 0.038 Uiso calc R 1 . .
O O16 0.9576(3) 0.83100(14) 0.89471(14) 0.0336(4) Uani d . 1 . .
C C17 1.1494(5) 0.8972(2) 0.8518(2) 0.0321(5) Uani d . 1 . .
H H17A 1.3138 0.8496 0.8384 0.048 Uiso calc R 1 . .
H H17B 1.205 0.9841 0.9154 0.048 Uiso calc R 1 . .
H H17C 1.0601 0.903 0.7722 0.048 Uiso calc R 1 . .

loop_
_atom_site_aniso_label
_atom_site_aniso_U_11
_atom_site_aniso_U_22
_atom_site_aniso_U_33
_atom_site_aniso_U_12
_atom_site_aniso_U_13
_atom_site_aniso_U_23
Cu1 0.02216(19) 0.01886(19) 0.0244(2) -0.00107(13) 0.00942(14) 0.00450(14)
N1 0.0251(8) 0.0203(8) 0.0251(9) -0.0016(6) 0.0080(7) 0.0039(7)
C2 0.0251(10) 0.0244(10) 0.0225(10) 0.0037(8) 0.0058(8) 0.0083(8)
C3 0.0365(12) 0.0275(11) 0.0263(11) -0.0012(9) 0.0110(9) 0.0039(9)
N4 0.0290(9) 0.0231(9) 0.0238(9) -0.0008(7) 0.0106(7) 0.0057(7)
C5 0.0225(9) 0.0206(10) 0.0261(10) -0.0003(7) 0.0048(8) 0.0094(8)
N6 0.0233(8) 0.0199(8) 0.0238(8) 0.0002(6) 0.0094(7) 0.0040(7)
O7 0.0277(7) 0.0197(7) 0.0247(7) -0.0024(5) 0.0093(6) 0.0056(6)
N8 0.0266(9) 0.0187(8) 0.0279(9) -0.0001(7) 0.0097(7) 0.0027(7)
C9 0.0247(10) 0.0208(10) 0.0243(10) 0.0022(8) 0.0081(8) 0.0064(8)
C10 0.0257(10) 0.0203(10) 0.0274(11) 0.0015(8) 0.0068(8) 0.0060(8)
C11 0.0446(13) 0.0299(12) 0.0344(12) -0.0070(10) 0.0200(11) 0.0061(10)
C12 0.0540(15) 0.0298(12) 0.0281(12) -0.0058(10) 0.0201(11) 0.0021(10)
C13 0.0294(10) 0.0205(10) 0.0265(10) -0.0013(8) 0.0053(9) 0.0053(8)
C14 0.0354(12) 0.0251(11) 0.0305(11) -0.0060(9) 0.0127(9) 0.0061(9)
C15 0.0397(12) 0.0252(11) 0.0257(11) -0.0046(9) 0.0157(9) -0.0004(9)
O16 0.0432(9) 0.0231(8) 0.0287(8) -0.0081(6) 0.0108(7) 0.0021(6)
C17 0.0365(12) 0.0225(11) 0.0343(12) -0.0059(9) 0.0070(10) 0.0075(9)

loop_
_atom_type_symbol
_atom_type_description
_atom_type_scat_dispersion_real
_atom_type_scat_dispersion_imag
_atom_type_scat_source
C C 0.0033 0.0016 'International Tables Vol C Tables 4.2.6.8 and 6.1.1.4'
H H 0 0 'International Tables Vol C Tables 4.2.6.8 and 6.1.1.4'
N N 0.0061 0.0033 'International Tables Vol C Tables 4.2.6.8 and 6.1.1.4'
O O 0.0106 0.006 'International Tables Vol C Tables 4.2.6.8 and 6.1.1.4'
Cu Cu 0.3201 1.2651 'International Tables Vol C Tables 4.2.6.8 and 6.1.1.4'

loop_
_geom_angle_atom_site_label_1
_geom_angle_atom_site_label_2
_geom_angle_atom_site_label_3
_geom_angle_site_symmetry_1
_geom_angle_site_symmetry_3
_geom_angle
_geom_angle_publ_flag
N6 Cu1 N6 2_556 . 180.00(6) ?
N6 Cu1 N1 2_556 2_556 87.39(7) ?
N6 Cu1 N1 . 2_556 92.61(7) ?
N6 Cu1 N1 2_556 . 92.61(7) ?
N6 Cu1 N1 . . 87.39(7) ?
N1 Cu1 N1 2_556 . 180 ?
C2 N1 Cu1 . . 131.13(14) ?
C2 N1 H1 . . 114.4 ?
Cu1 N1 H1 . . 114.4 ?
N1 C2 N4 . . 125.48(18) ?
N1 C2 C3 . . 120.38(18) ?
N4 C2 C3 . . 114.13(17) ?
C2 C3 H3A . . 109.5 ?
C2 C3 H3B . . 109.5 ?
H3A C3 H3B . . 109.5 ?
C2 C3 H3C . . 109.5 ?
H3A C3 H3C . . 109.5 ?
H3B C3 H3C . . 109.5 ?
C5 N4 C2 . . 118.09(17) ?
N6 C5 N4 . . 133.31(18) ?
N6 C5 O7 . . 109.26(17) ?
N4 C5 O7 . . 117.43(17) ?
C5 N6 N8 . . 108.50(16) ?
C5 N6 Cu1 . . 124.23(14) ?
N8 N6 Cu1 . . 126.65(13) ?
C5 O7 C9 . . 104.03(14) ?
C9 N8 N6 . . 105.28(16) ?
N8 C9 O7 . . 112.90(17) ?
N8 C9 C10 . . 127.92(19) ?
O7 C9 C10 . . 119.18(17) ?
C15 C10 C11 . . 118.54(19) ?
C15 C10 C9 . . 121.09(19) ?
C11 C10 C9 . . 120.36(19) ?
C12 C11 C10 . . 120.5(2) ?
C12 C11 H11 . . 119.7 ?
C10 C11 H11 . . 119.7 ?
C11 C12 C13 . . 120.2(2) ?
C11 C12 H12 . . 119.9 ?
C13 C12 H12 . . 119.9 ?
O16 C13 C14 . . 124.78(19) ?
O16 C13 C12 . . 115.32(19) ?
C14 C13 C12 . . 119.90(19) ?
C15 C14 C13 . . 119.2(2) ?
C15 C14 H14 . . 120.4 ?
C13 C14 H14 . . 120.4 ?
C10 C15 C14 . . 121.6(2) ?
C10 C15 H15 . . 119.2 ?
C14 C15 H15 . . 119.2 ?
C13 O16 C17 . . 117.41(17) ?
O16 C17 H17A . . 109.5 ?
O16 C17 H17B . . 109.5 ?
H17A C17 H17B . . 109.5 ?
O16 C17 H17C . . 109.5 ?
H17A C17 H17C . . 109.5 ?
H17B C17 H17C . . 109.5 ?

loop_
_geom_bond_atom_site_label_1
_geom_bond_atom_site_label_2
_geom_bond_site_symmetry_2
_geom_bond_distance
_geom_bond_publ_flag
Cu1 N6 2_556 1.9403(16) ?
Cu1 N6 . 1.9403(16) ?
Cu1 N1 2_556 1.9451(17) ?
Cu1 N1 . 1.9451(17) ?
N1 C2 . 1.311(3) ?
N1 H1 . 0.88 ?
C2 N4 . 1.346(3) ?
C2 C3 . 1.515(3) ?
C3 H3A . 0.98 ?
C3 H3B . 0.98 ?
C3 H3C . 0.98 ?
N4 C5 . 1.329(3) ?
C5 N6 . 1.324(3) ?
C5 O7 . 1.370(2) ?
N6 N8 . 1.405(2) ?
O7 C9 . 1.377(2) ?
N8 C9 . 1.289(2) ?
C9 C10 . 1.454(3) ?
C10 C15 . 1.386(3) ?
C10 C11 . 1.398(3) ?
C11 C12 . 1.380(3) ?
C11 H11 . 0.95 ?
C12 C13 . 1.394(3) ?
C12 H12 . 0.95 ?
C13 O16 . 1.361(2) ?
C13 C14 . 1.390(3) ?
C14 C15 . 1.388(3) ?
C14 H14 . 0.95 ?
C15 H15 . 0.95 ?
O16 C17 . 1.436(3) ?
C17 H17A . 0.98 ?
C17 H17B . 0.98 ?
C17 H17C . 0.98 ?

loop_
_geom_hbond_atom_site_label_D
_geom_hbond_atom_site_label_H
_geom_hbond_atom_site_label_A
_geom_hbond_site_symmetry_A
_geom_hbond_distance_DH
_geom_hbond_distance_HA
_geom_hbond_distance_DA
_geom_hbond_angle_DHA
_geom_hbond_publ_flag
N1 H1 N8 2_556 0.8800 2.4200 2.983(2) 123.00 yes

loop_
_geom_torsion_atom_site_label_1
_geom_torsion_atom_site_label_2
_geom_torsion_atom_site_label_3
_geom_torsion_atom_site_label_4
_geom_torsion_site_symmetry_1
_geom_torsion_site_symmetry_2
_geom_torsion_site_symmetry_3
_geom_torsion_site_symmetry_4
_geom_torsion
_geom_torsion_publ_flag
N6 Cu1 N1 C2 2_556 . . . -177.96(19) ?
N6 Cu1 N1 C2 . . . . 2.04(19) ?
Cu1 N1 C2 N4 . . . . 1.8(3) ?
Cu1 N1 C2 C3 . . . . -178.05(14) ?
N1 C2 N4 C5 . . . . -2.6(3) ?
C3 C2 N4 C5 . . . . 177.23(17) ?
C2 N4 C5 N6 . . . . -2.5(3) ?
C2 N4 C5 O7 . . . . 177.53(17) ?
N4 C5 N6 N8 . . . . 179.1(2) ?
O7 C5 N6 N8 . . . . -0.9(2) ?
N4 C5 N6 Cu1 . . . . 7.6(3) ?
O7 C5 N6 Cu1 . . . . -172.39(12) ?
N1 Cu1 N6 C5 2_556 . . . 174.14(16) ?
N1 Cu1 N6 C5 . . . . -5.86(16) ?
N1 Cu1 N6 N8 2_556 . . . 4.22(16) ?
N1 Cu1 N6 N8 . . . . -175.78(16) ?
N6 C5 O7 C9 . . . . 1.4(2) ?
N4 C5 O7 C9 . . . . -178.66(17) ?
C5 N6 N8 C9 . . . . 0.0(2) ?
Cu1 N6 N8 C9 . . . . 171.26(14) ?
N6 N8 C9 O7 . . . . 0.9(2) ?
N6 N8 C9 C10 . . . . -178.20(19) ?
C5 O7 C9 N8 . . . . -1.4(2) ?
C5 O7 C9 C10 . . . . 177.76(17) ?
N8 C9 C10 C15 . . . . -170.3(2) ?
O7 C9 C10 C15 . . . . 10.7(3) ?
N8 C9 C10 C11 . . . . 9.8(3) ?
O7 C9 C10 C11 . . . . -169.16(19) ?
C15 C10 C11 C12 . . . . 0.2(4) ?
C9 C10 C11 C12 . . . . 180.0(2) ?
C10 C11 C12 C13 . . . . 0.7(4) ?
C11 C12 C13 O16 . . . . 179.4(2) ?
C11 C12 C13 C14 . . . . -1.1(4) ?
O16 C13 C14 C15 . . . . -179.9(2) ?
C12 C13 C14 C15 . . . . 0.6(3) ?
C11 C10 C15 C14 . . . . -0.6(3) ?
C9 C10 C15 C14 . . . . 179.6(2) ?
C13 C14 C15 C10 . . . . 0.2(4) ?
C14 C13 O16 C17 . . . . 0.6(3) ?
C12 C13 O16 C17 . . . . -179.9(2) ?
